data_9014874
loop_
_publ_author_name
'Hoard, J.'
'Goldstein, L.'

_publ_section_title
;
 The Structure of Potassium Hexachlorothalliate Dihydrate
 _cod_database_code 1010518
;
_journal_name_full 'Journal of Chemical Physics'
_journal_page_first 645
_journal_page_last 649
_journal_paper_doi 10.1063/1.1749568
_journal_volume 3
_journal_year 1935
_chemical_formula_sum 'Br42 O8 Rb21 Tl7'
_space_group_IT_number 139
_symmetry_space_group_name_Hall '-I 4 2'
_symmetry_space_group_name_H-M 'I 4/m m m'
_cell_angle_alpha 90
_cell_angle_beta 90
_cell_angle_gamma 90
_cell_length_a 16.95
_cell_length_b 16.95
_cell_length_c 19.45
_cell_formula_units_Z 2
_cell_volume 5588.034
_database_code_amcsd 0017429
_exptl_crystal_density_diffrn 3.988
_cod_duplicate_entry 1010518
_cod_original_formula_sum 'Tl7 Br42 Rb21 O8'
_cod_database_code 9014874
_amcsd_formula_title 'Br6 H2.286 O1.143 Rb3 Tl'

loop_
_space_group_symop_operation_xyz
x,y,z
1/2+x,1/2+y,1/2+z
-y,-x,z
1/2-y,1/2-x,1/2+z
y,x,-z
1/2+y,1/2+x,1/2-z
y,-x,-z
1/2+y,1/2-x,1/2-z
-y,x,z
1/2-y,1/2+x,1/2+z
x,-y,z
1/2+x,1/2-y,1/2+z
-x,y,-z
1/2-x,1/2+y,1/2-z
x,y,-z
1/2+x,1/2+y,1/2-z
-x,-y,z
1/2-x,1/2-y,1/2+z
y,x,z
1/2+y,1/2+x,1/2+z
-y,-x,-z
1/2-y,1/2-x,1/2-z
-y,x,-z
1/2-y,1/2+x,1/2-z
y,-x,z
1/2+y,1/2-x,1/2+z
-x,y,z
1/2-x,1/2+y,1/2+z
x,-y,-z
1/2+x,1/2-y,1/2-z
-x,-y,-z
1/2-x,1/2-y,1/2-z

loop_
_atom_site_label
_atom_site_fract_x
_atom_site_fract_y
_atom_site_fract_z
Tl1 0.00000 0.00000 0.00000
Tl2 0.00000 0.50000 0.00000
Tl3 0.25000 0.25000 0.25000
Br1 0.00000 0.00000 0.13900
Br2 0.15900 0.00000 0.00000
Br3 0.00000 0.50000 0.13900
Br4 0.38700 0.11300 0.00000
Br5 0.18100 -0.18100 0.36000
Br6 0.16100 -0.16100 0.16500
Br7 0.36300 0.86300 0.25000
Rb1 0.00000 0.00000 0.50000
Rb2 0.21400 0.21400 0.00000
Rb3 0.00000 0.29500 0.13200
Rb4 0.00000 0.29300 0.36600
O1 0.00000 0.12200 0.40000

loop_
_cod_related_entry_id
_cod_related_entry_database
_cod_related_entry_code
1 AMCSD 0017429
